data_4306147
loop_
_publ_author_name
'Nail M. Shavaleev'
'Rosario Scopelliti'
'Fr\'ed\'eric Gumy'
'Jean-Claude G. B\"unzli'

_publ_contact_author_address
;Ecole polytechnique f\'ed\'erale de Lausanne
Institut des sciences et ing\'enierie chimiques
EPFL SB ISIC LCSL
BCH 1402 (B\^at. BCH)
CH-1015 Lausanne
Switzerland
;
_publ_contact_author_email jean-claude.bunzli@epfl.ch
_publ_contact_author_fax '+41 21 693 98 25'
_publ_contact_author_name 'Jean-Claude B\"unzli'
_publ_contact_author_phone '+41 21 693 98 21'
_publ_section_title
;
Near-Infrared Luminescence of Nine-Coordinate Neodymium Complexes with
Benzimidazole-Substituted 8-Hydroxyquinolines
;
_journal_name_full 'Inorganic Chemistry'
_journal_page_first 9055
_journal_page_last 9068
_journal_paper_doi 10.1021/ic8010585
_journal_volume 47
_journal_year 2008
_chemical_formula_moiety 'C63 H60 N9 Nd O6, 2(C2 H3 N)'
_chemical_formula_sum 'C67 H66 N11 Nd O6'
_chemical_formula_weight 1265.55
_chemical_name_systematic
; 
 ? 
;
_space_group_IT_number 14
_symmetry_cell_setting monoclinic
_symmetry_space_group_name_Hall '-P 2ybc'
_symmetry_space_group_name_H-M 'P 1 21/c 1'
_atom_sites_solution_hydrogens geom
_atom_sites_solution_primary direct
_atom_sites_solution_secondary difmap
_audit_creation_method SHELXL-97
_cell_angle_alpha 90.00
_cell_angle_beta 107.65(3)
_cell_angle_gamma 90.00
_cell_formula_units_Z 4
_cell_length_a 20.044(4)
_cell_length_b 25.669(5)
_cell_length_c 12.337(3)
_cell_measurement_reflns_used 21
_cell_measurement_temperature 100(2)
_cell_measurement_theta_max 11.178
_cell_measurement_theta_min 3.667
_cell_volume 6049(2)
_computing_cell_refinement 'Dirax/lsq (Duisenberg & Schreurs, 1989-2000)'
_computing_data_collection 'Collect (Bruker AXS BV, 1997-2004)'
_computing_data_reduction 'EvalCCD (Duisenberg & Schreurs, 1990-2000)'
_computing_molecular_graphics 'Bruker SHELXTL'
_computing_publication_material 'Bruker SHELXTL'
_computing_structure_refinement 'SHELXL-97 (Sheldrick, 1997)'
_computing_structure_solution 'SHELXS-97 (Sheldrick, 1990)'
_diffrn_ambient_temperature 100(2)
_diffrn_measured_fraction_theta_full 0.982
_diffrn_measured_fraction_theta_max 0.982
_diffrn_measurement_device_type 'Bruker APEX II CCD'
_diffrn_measurement_method 'phi and omega scans'
_diffrn_radiation_monochromator graphite
_diffrn_radiation_source 'fine-focus sealed tube'
_diffrn_radiation_type MoK\a
_diffrn_radiation_wavelength 0.71073
_diffrn_reflns_av_R_equivalents 0.1551
_diffrn_reflns_av_sigmaI/netI 0.0908
_diffrn_reflns_limit_h_max 21
_diffrn_reflns_limit_h_min -21
_diffrn_reflns_limit_k_max 27
_diffrn_reflns_limit_k_min -27
_diffrn_reflns_limit_l_max 13
_diffrn_reflns_limit_l_min -13
_diffrn_reflns_number 64835
_diffrn_reflns_theta_full 22.80
_diffrn_reflns_theta_max 22.80
_diffrn_reflns_theta_min 3.30
_exptl_absorpt_coefficient_mu 0.921
_exptl_absorpt_correction_T_max 1.0000
_exptl_absorpt_correction_T_min 0.5033
_exptl_absorpt_correction_type multi-scan
_exptl_absorpt_process_details 'SADABS V2.10, Sheldrick, G. M., 2003'
_exptl_crystal_colour orange
_exptl_crystal_density_diffrn 1.390
_exptl_crystal_density_method 'not measured'
_exptl_crystal_description prismatic
_exptl_crystal_F_000 2612
_exptl_crystal_size_max 0.36
_exptl_crystal_size_mid 0.26
_exptl_crystal_size_min 0.17
_refine_diff_density_max 1.867
_refine_diff_density_min -1.180
_refine_diff_density_rms 0.145
_refine_ls_extinction_method none
_refine_ls_goodness_of_fit_ref 1.112
_refine_ls_hydrogen_treatment riding
_refine_ls_matrix_type full
_refine_ls_number_parameters 766
_refine_ls_number_reflns 8056
_refine_ls_number_restraints 27
_refine_ls_restrained_S_all 1.116
_refine_ls_R_factor_all 0.1256
_refine_ls_R_factor_gt 0.0754
_refine_ls_shift/su_max 0.000
_refine_ls_shift/su_mean 0.000
_refine_ls_structure_factor_coef Fsqd
_refine_ls_weighting_details 'calc w=1/[\s^2^(Fo^2^)+(0.0324P)^2^+78.2694P] where P=(Fo^2^+2Fc^2^)/3'
_refine_ls_weighting_scheme calc
_refine_ls_wR_factor_gt 0.1457
_refine_ls_wR_factor_ref 0.1683
_reflns_number_gt 5556
_reflns_number_total 8056
_reflns_threshold_expression >2sigma(I)
_cod_data_source_file ic8010585_si_005_10.cif
_cod_data_source_block '[Nd(L-OMe)3]'
_cod_depositor_comments
;
The following automatic conversions were performed:
'_symmetry_cell_setting' value 'Monoclinic' changed to 'monoclinic'
according to '/home/saulius/struct/CIF-dictionaries/cif_core.dic'
dictionary named 'cif_core.dic' version 2.4.1 from 2010-06-29.

Automatic conversion script
Id: cif_fix_enum 1527 2010-12-29 10:47:43Z saulius 
;
_cod_original_cell_volume 6048(2)
_cod_database_code 4306147

loop_
_symmetry_equiv_pos_as_xyz
'x, y, z'
'-x, y+1/2, -z+1/2'
'-x, -y, -z'
'x, -y-1/2, z-1/2'

loop_
_atom_site_label
_atom_site_type_symbol
_atom_site_fract_x
_atom_site_fract_y
_atom_site_fract_z
_atom_site_U_iso_or_equiv
_atom_site_adp_type
_atom_site_occupancy
_atom_site_symmetry_multiplicity
_atom_site_calc_flag
_atom_site_refinement_flags
_atom_site_disorder_assembly
_atom_site_disorder_group
Nd1 Nd 0.21126(3) 0.092464(19) 0.09393(4) 0.01845(18) Uani 1 1 d . . .
O1 O 0.1365(3) 0.0872(2) 0.2064(5) 0.0219(15) Uani 1 1 d . . .
O2 O 0.2951(3) 0.0946(3) 0.2861(5) 0.0257(15) Uani 1 1 d . . .
O3 O 0.1304(4) 0.1453(2) -0.0433(5) 0.0229(16) Uani 1 1 d . . .
O4 O 0.4614(4) 0.2451(3) -0.1718(6) 0.0336(18) Uani 1 1 d . . .
O5 O 0.0708(4) -0.0542(3) -0.4657(6) 0.040(2) Uani 1 1 d . . .
O6 O 0.3668(4) -0.1901(3) 0.2259(7) 0.045(2) Uani 1 1 d . . .
N1 N 0.1933(4) 0.1795(3) 0.1878(6) 0.0195(19) Uani 1 1 d . . .
N2 N 0.2903(4) 0.1750(3) 0.0752(6) 0.0210(19) Uani 1 1 d . . .
N3 N 0.2930(4) 0.2615(3) 0.0490(7) 0.023(2) Uani 1 1 d . . .
N4 N 0.3357(4) 0.0497(3) 0.1215(6) 0.0191(19) Uani 1 1 d . . .
N5 N 0.2449(4) 0.0534(3) -0.0998(6) 0.0194(19) Uani 1 1 d . . .
N6 N 0.2781(4) -0.0290(3) -0.1295(7) 0.026(2) Uani 1 1 d . . .
N7 N 0.1011(4) 0.0440(3) -0.0439(6) 0.0204(19) Uani 1 1 d . . .
N8 N 0.1991(4) -0.0149(3) 0.1050(7) 0.024(2) Uani 1 1 d . . .
N9 N 0.1647(4) -0.0887(3) 0.0055(6) 0.0209(18) Uani 1 1 d . . .
C1 C 0.1262(5) 0.1253(3) 0.2729(8) 0.020(2) Uani 1 1 d . . .
C2 C 0.0903(5) 0.1209(4) 0.3513(8) 0.028(3) Uani 1 1 d . . .
H2 H 0.0708 0.0882 0.3610 0.033 Uiso 1 1 calc R . .
C3 C 0.0814(5) 0.1636(4) 0.4181(8) 0.023(2) Uani 1 1 d . . .
H3 H 0.0574 0.1587 0.4730 0.027 Uiso 1 1 calc R . .
C4 C 0.1071(5) 0.2124(4) 0.4048(8) 0.025(2) Uani 1 1 d . . .
H4 H 0.1003 0.2409 0.4494 0.030 Uiso 1 1 calc R . .
C5 C 0.1439(5) 0.2195(4) 0.3237(8) 0.022(2) Uani 1 1 d . . .
C6 C 0.1546(5) 0.1764(3) 0.2598(8) 0.018(2) Uani 1 1 d . . .
C7 C 0.1734(5) 0.2681(4) 0.3063(8) 0.024(2) Uani 1 1 d . . .
H7 H 0.1670 0.2982 0.3470 0.029 Uiso 1 1 calc R . .
C8 C 0.2110(5) 0.2712(4) 0.2304(8) 0.023(2) Uani 1 1 d . . .
H8 H 0.2306 0.3035 0.2177 0.027 Uiso 1 1 calc R . .
C9 C 0.2202(5) 0.2257(3) 0.1711(8) 0.020(2) Uani 1 1 d U . .
C10 C 0.2670(5) 0.2215(4) 0.0968(8) 0.020(2) Uani 1 1 d . . .
C11 C 0.3375(5) 0.2399(4) -0.0055(8) 0.023(2) Uani 1 1 d . . .
C12 C 0.3775(5) 0.2637(4) -0.0669(8) 0.022(2) Uani 1 1 d . . .
H12 H 0.3760 0.3001 -0.0807 0.026 Uiso 1 1 calc R . .
C13 C 0.4192(6) 0.2306(4) -0.1062(9) 0.030(3) Uani 1 1 d . . .
C14 C 0.4199(6) 0.1756(4) -0.0862(8) 0.029(3) Uani 1 1 d . . .
H14 H 0.4496 0.1539 -0.1137 0.035 Uiso 1 1 calc R . .
C15 C 0.3784(5) 0.1534(4) -0.0280(8) 0.026(2) Uani 1 1 d . . .
H15 H 0.3781 0.1168 -0.0168 0.031 Uiso 1 1 calc R . .
C16 C 0.3372(5) 0.1858(3) 0.0137(8) 0.023(2) Uani 1 1 d . . .
C17 C 0.2765(5) 0.3182(3) 0.0418(8) 0.025(2) Uani 1 1 d . . .
H17A H 0.2291 0.3232 0.0492 0.030 Uiso 1 1 calc R . .
H17B H 0.2759 0.3312 -0.0339 0.030 Uiso 1 1 calc R . .
C18 C 0.3288(5) 0.3499(4) 0.1333(9) 0.026(2) Uani 1 1 d . . .
H18A H 0.3760 0.3464 0.1240 0.031 Uiso 1 1 calc R . .
H18B H 0.3309 0.3362 0.2093 0.031 Uiso 1 1 calc R . .
C19 C 0.3076(5) 0.4076(4) 0.1253(8) 0.027(2) Uani 1 1 d . . .
H19A H 0.3008 0.4202 0.0468 0.033 Uiso 1 1 calc R . .
H19B H 0.2626 0.4113 0.1421 0.033 Uiso 1 1 calc R . .
C20 C 0.3626(6) 0.4405(4) 0.2076(10) 0.045(3) Uani 1 1 d . . .
H20A H 0.3728 0.4260 0.2844 0.067 Uiso 1 1 calc R . .
H20B H 0.3453 0.4763 0.2069 0.067 Uiso 1 1 calc R . .
H20C H 0.4054 0.4406 0.1850 0.067 Uiso 1 1 calc R . .
C21 C 0.4587(7) 0.2995(4) -0.2023(10) 0.041(3) Uani 1 1 d . . .
H21A H 0.4099 0.3099 -0.2381 0.061 Uiso 1 1 calc R . .
H21B H 0.4855 0.3052 -0.2558 0.061 Uiso 1 1 calc R . .
H21C H 0.4788 0.3205 -0.1338 0.061 Uiso 1 1 calc R . .
C22 C 0.3611(6) 0.0815(3) 0.3103(8) 0.023(2) Uani 1 1 d . . .
C23 C 0.4103(5) 0.0858(4) 0.4181(8) 0.028(2) Uani 1 1 d . . .
H23 H 0.3965 0.1005 0.4786 0.033 Uiso 1 1 calc R . .
C24 C 0.4797(6) 0.0688(4) 0.4386(9) 0.032(3) Uani 1 1 d . . .
H24 H 0.5115 0.0733 0.5127 0.039 Uiso 1 1 calc R . .
C25 C 0.5040(6) 0.0461(4) 0.3568(8) 0.029(3) Uani 1 1 d . . .
H25 H 0.5516 0.0358 0.3730 0.034 Uiso 1 1 calc R . .
C26 C 0.4545(5) 0.0384(4) 0.2455(8) 0.025(2) Uani 1 1 d . . .
C27 C 0.3856(5) 0.0566(3) 0.2227(8) 0.018(2) Uani 1 1 d . . .
C28 C 0.4707(5) 0.0113(4) 0.1565(8) 0.021(2) Uani 1 1 d . . .
H28 H 0.5171 -0.0006 0.1666 0.026 Uiso 1 1 calc R . .
C29 C 0.4200(5) 0.0023(4) 0.0568(9) 0.025(2) Uani 1 1 d . . .
H29 H 0.4304 -0.0168 -0.0020 0.030 Uiso 1 1 calc R . .
C30 C 0.3511(5) 0.0217(3) 0.0405(7) 0.018(2) Uani 1 1 d . . .
C31 C 0.2917(5) 0.0158(4) -0.0630(8) 0.021(2) Uani 1 1 d . . .
C32 C 0.2169(5) -0.0187(4) -0.2158(8) 0.021(2) Uani 1 1 d . . .
C33 C 0.1768(6) -0.0502(4) -0.3041(8) 0.027(3) Uani 1 1 d . . .
H33 H 0.1907 -0.0847 -0.3144 0.032 Uiso 1 1 calc R . .
C34 C 0.1170(5) -0.0291(4) -0.3746(9) 0.028(3) Uani 1 1 d . . .
C35 C 0.0980(6) 0.0238(4) -0.3615(8) 0.030(3) Uani 1 1 d . . .
H35 H 0.0569 0.0378 -0.4139 0.036 Uiso 1 1 calc R . .
C36 C 0.1378(5) 0.0550(4) -0.2748(8) 0.025(2) Uani 1 1 d . . .
H36 H 0.1252 0.0902 -0.2676 0.030 Uiso 1 1 calc R . .
C37 C 0.1977(5) 0.0329(4) -0.1973(8) 0.022(2) Uani 1 1 d . . .
C38 C 0.3125(6) -0.0801(3) -0.1066(8) 0.025(3) Uani 1 1 d . . .
H38A H 0.2763 -0.1076 -0.1217 0.030 Uiso 1 1 calc R . .
H38B H 0.3401 -0.0821 -0.0252 0.030 Uiso 1 1 calc R . .
C39 C 0.3608(5) -0.0905(4) -0.1787(8) 0.030(2) Uani 1 1 d . . .
H39A H 0.3831 -0.0574 -0.1903 0.036 Uiso 1 1 calc R . .
H39B H 0.3328 -0.1037 -0.2542 0.036 Uiso 1 1 calc R . .
C40 C 0.4190(8) -0.1311(5) -0.1213(14) 0.072(5) Uani 1 1 d . . .
H40A H 0.4480 -0.1374 -0.1722 0.086 Uiso 1 1 calc R . .
H40B H 0.4497 -0.1161 -0.0496 0.086 Uiso 1 1 calc R . .
C41 C 0.3917(9) -0.1809(5) -0.0963(14) 0.079(5) Uani 1 1 d . . .
H41A H 0.3681 -0.1758 -0.0382 0.119 Uiso 1 1 calc R . .
H41B H 0.4304 -0.2055 -0.0682 0.119 Uiso 1 1 calc R . .
H41C H 0.3582 -0.1947 -0.1657 0.119 Uiso 1 1 calc R . .
C42 C 0.0840(6) -0.1087(4) -0.4797(10) 0.041(3) Uani 1 1 d . . .
H42A H 0.1300 -0.1127 -0.4916 0.062 Uiso 1 1 calc R . .
H42B H 0.0477 -0.1226 -0.5457 0.062 Uiso 1 1 calc R . .
H42C H 0.0835 -0.1279 -0.4113 0.062 Uiso 1 1 calc R . .
C43 C 0.0674(5) 0.1313(3) -0.0992(8) 0.018(2) Uani 1 1 d . . .
C44 C 0.0140(5) 0.1643(4) -0.1648(8) 0.021(2) Uani 1 1 d . . .
H44 H 0.0244 0.2002 -0.1697 0.025 Uiso 1 1 calc R . .
C45 C -0.0539(6) 0.1465(4) -0.2234(9) 0.029(3) Uani 1 1 d . . .
H45 H -0.0882 0.1707 -0.2641 0.035 Uiso 1 1 calc R . .
C46 C -0.0718(5) 0.0941(4) -0.2228(8) 0.022(2) Uani 1 1 d . . .
H46 H -0.1181 0.0828 -0.2610 0.027 Uiso 1 1 calc R . .
C47 C -0.0208(5) 0.0583(4) -0.1656(8) 0.023(2) Uani 1 1 d . . .
C48 C 0.0486(5) 0.0762(4) -0.1021(8) 0.022(2) Uani 1 1 d . . .
C49 C -0.0301(5) 0.0033(4) -0.1652(8) 0.023(2) Uani 1 1 d . . .
H49 H -0.0745 -0.0113 -0.2037 0.028 Uiso 1 1 calc R . .
C50 C 0.0237(5) -0.0288(4) -0.1104(8) 0.019(2) Uani 1 1 d . . .
H50 H 0.0170 -0.0655 -0.1137 0.023 Uiso 1 1 calc R . .
C51 C 0.0885(5) -0.0080(4) -0.0494(8) 0.021(2) Uani 1 1 d . . .
C52 C 0.1500(5) -0.0375(3) 0.0205(8) 0.020(2) Uani 1 1 d . . .
C53 C 0.2261(5) -0.1005(4) 0.0901(8) 0.024(2) Uani 1 1 d . . .
C54 C 0.2660(6) -0.1474(4) 0.1156(9) 0.034(3) Uani 1 1 d . . .
H54 H 0.2512 -0.1787 0.0742 0.040 Uiso 1 1 calc R . .
C55 C 0.3275(6) -0.1444(4) 0.2040(9) 0.036(3) Uani 1 1 d . . .
C56 C 0.3486(6) -0.0982(4) 0.2712(9) 0.036(3) Uani 1 1 d . . .
H56 H 0.3903 -0.0979 0.3338 0.043 Uiso 1 1 calc R . .
C57 C 0.3078(5) -0.0545(3) 0.2438(8) 0.021(2) Uani 1 1 d . . .
H57 H 0.3213 -0.0240 0.2886 0.026 Uiso 1 1 calc R . .
C58 C 0.2479(6) -0.0538(3) 0.1534(9) 0.025(3) Uani 1 1 d . . .
C59 C 0.1285(5) -0.1267(4) -0.0832(8) 0.023(2) Uani 1 1 d . . .
H59A H 0.1639 -0.1466 -0.1075 0.028 Uiso 1 1 calc R . .
H59B H 0.0988 -0.1076 -0.1502 0.028 Uiso 1 1 calc R . .
C60 C 0.0832(6) -0.1647(4) -0.0421(8) 0.027(3) Uani 1 1 d . . .
H60A H 0.0446 -0.1450 -0.0264 0.033 Uiso 1 1 calc R . .
H60B H 0.1118 -0.1803 0.0305 0.033 Uiso 1 1 calc R . .
C61 C 0.0517(6) -0.2085(4) -0.1259(8) 0.028(3) Uani 1 1 d . . .
H61A H 0.0899 -0.2283 -0.1424 0.034 Uiso 1 1 calc R . .
H61B H 0.0220 -0.1933 -0.1981 0.034 Uiso 1 1 calc R . .
C62 C 0.0075(6) -0.2458(4) -0.0780(9) 0.033(3) Uani 1 1 d . . .
H62A H 0.0366 -0.2604 -0.0058 0.050 Uiso 1 1 calc R . .
H62B H -0.0106 -0.2740 -0.1325 0.050 Uiso 1 1 calc R . .
H62C H -0.0318 -0.2266 -0.0653 0.050 Uiso 1 1 calc R . .
C63 C 0.4356(7) -0.1875(5) 0.3062(12) 0.055(4) Uani 1 1 d . . .
H63A H 0.4638 -0.1620 0.2802 0.082 Uiso 1 1 calc R . .
H63B H 0.4580 -0.2218 0.3125 0.082 Uiso 1 1 calc R . .
H63C H 0.4322 -0.1770 0.3806 0.082 Uiso 1 1 calc R . .
C64 C 0.2019(7) 0.0046(5) -0.5815(10) 0.058(4) Uani 1 1 d . . .
H64A H 0.2190 0.0224 -0.6381 0.087 Uiso 1 1 calc R . .
H64B H 0.1943 0.0301 -0.5273 0.087 Uiso 1 1 calc R . .
H64C H 0.1577 -0.0131 -0.6197 0.087 Uiso 1 1 calc R . .
C65 C 0.2533(8) -0.0335(5) -0.5212(10) 0.049(3) Uani 1 1 d . . .
N10 N 0.2942(7) -0.0642(5) -0.4778(9) 0.069(4) Uani 1 1 d . . .
C66 C 0.3043(19) -0.1992(12) -0.479(3) 0.237(16) Uani 1 1 d DU . .
H66A H 0.3429 -0.2214 -0.4351 0.355 Uiso 1 1 calc R . .
H66B H 0.3209 -0.1632 -0.4776 0.355 Uiso 1 1 calc R . .
H66C H 0.2874 -0.2116 -0.5574 0.355 Uiso 1 1 calc R . .
C67 C 0.2454(19) -0.2013(13) -0.426(3) 0.223(17) Uani 1 1 d DU . .
N11 N 0.2247(14) -0.1953(12) -0.345(3) 0.221(13) Uani 1 1 d DU . .

loop_
_atom_site_aniso_label
_atom_site_aniso_U_11
_atom_site_aniso_U_22
_atom_site_aniso_U_33
_atom_site_aniso_U_23
_atom_site_aniso_U_13
_atom_site_aniso_U_12
Nd1 0.0255(3) 0.0063(3) 0.0235(3) -0.0014(3) 0.0074(2) -0.0009(3)
O1 0.035(4) 0.012(4) 0.016(3) -0.001(3) 0.004(3) -0.004(3)
O2 0.028(4) 0.019(4) 0.029(4) -0.001(3) 0.006(3) -0.001(4)
O3 0.031(5) 0.012(4) 0.023(4) 0.003(3) 0.003(3) -0.003(3)
O4 0.047(5) 0.016(4) 0.047(5) 0.004(3) 0.028(4) 0.000(3)
O5 0.040(5) 0.036(5) 0.040(5) -0.014(4) 0.008(4) 0.001(4)
O6 0.044(5) 0.023(4) 0.056(5) 0.004(4) -0.002(4) 0.015(4)
N1 0.020(5) 0.015(5) 0.023(5) -0.004(4) 0.006(4) -0.003(4)
N2 0.021(5) 0.013(5) 0.024(5) -0.007(4) 0.000(4) -0.002(4)
N3 0.032(5) 0.009(4) 0.026(5) -0.003(4) 0.003(4) -0.003(4)
N4 0.023(5) 0.011(4) 0.020(5) 0.007(4) 0.002(4) -0.004(4)
N5 0.024(5) 0.017(5) 0.017(5) 0.003(4) 0.007(4) 0.001(4)
N6 0.029(6) 0.013(5) 0.033(5) 0.000(4) 0.006(4) 0.001(4)
N7 0.026(5) 0.012(5) 0.026(5) -0.001(4) 0.012(4) 0.002(4)
N8 0.041(6) 0.004(4) 0.031(5) -0.001(4) 0.017(4) -0.002(4)
N9 0.026(5) 0.003(4) 0.031(5) -0.003(4) 0.006(4) 0.000(4)
C1 0.029(6) 0.010(5) 0.021(6) 0.002(4) 0.006(5) 0.001(4)
C2 0.038(7) 0.016(6) 0.030(6) 0.004(5) 0.010(5) -0.007(5)
C3 0.029(7) 0.011(5) 0.028(6) 0.001(4) 0.008(5) 0.004(4)
C4 0.027(6) 0.014(6) 0.034(6) -0.001(5) 0.009(5) 0.004(5)
C5 0.017(6) 0.012(5) 0.032(6) 0.006(4) 0.002(5) -0.001(4)
C6 0.022(6) 0.004(5) 0.027(6) -0.007(4) 0.005(5) 0.000(4)
C7 0.030(7) 0.016(6) 0.027(6) -0.004(4) 0.009(5) 0.007(5)
C8 0.021(6) 0.012(5) 0.032(6) -0.002(4) 0.004(5) 0.003(4)
C9 0.022(5) 0.003(4) 0.029(5) 0.007(4) 0.000(4) 0.001(4)
C10 0.024(6) 0.012(5) 0.020(6) -0.002(4) 0.000(4) -0.013(4)
C11 0.031(7) 0.018(6) 0.020(6) 0.005(4) 0.006(5) 0.002(5)
C12 0.029(6) 0.008(5) 0.027(6) 0.003(4) 0.004(5) 0.001(4)
C13 0.031(7) 0.020(6) 0.037(7) -0.001(5) 0.010(5) -0.006(5)
C14 0.042(7) 0.012(5) 0.036(6) 0.001(5) 0.016(5) 0.002(5)
C15 0.036(7) 0.011(5) 0.034(6) 0.000(5) 0.015(5) 0.000(5)
C16 0.034(7) 0.002(5) 0.035(6) -0.001(4) 0.014(5) 0.001(4)
C17 0.038(7) 0.003(5) 0.031(6) -0.001(4) 0.008(5) 0.001(5)
C18 0.029(7) 0.013(5) 0.032(6) 0.001(5) 0.006(5) 0.001(5)
C19 0.034(6) 0.016(5) 0.035(6) -0.005(5) 0.015(5) 0.000(5)
C20 0.053(9) 0.029(7) 0.050(8) -0.014(6) 0.011(6) -0.012(6)
C21 0.063(9) 0.015(6) 0.052(8) 0.009(5) 0.027(7) 0.004(6)
C22 0.038(7) 0.002(5) 0.027(6) 0.004(4) 0.008(5) 0.000(4)
C23 0.041(7) 0.016(6) 0.027(6) -0.003(5) 0.011(5) 0.004(5)
C24 0.046(8) 0.021(6) 0.022(6) 0.001(5) -0.001(5) 0.001(5)
C25 0.024(7) 0.031(6) 0.028(6) 0.004(5) 0.004(5) 0.000(5)
C26 0.033(7) 0.015(5) 0.027(6) 0.005(5) 0.008(5) -0.003(5)
C27 0.013(6) 0.010(5) 0.027(6) 0.008(4) -0.001(5) 0.003(4)
C28 0.026(6) 0.009(5) 0.033(6) 0.001(4) 0.015(5) 0.001(4)
C29 0.032(7) 0.009(5) 0.036(7) -0.001(5) 0.013(5) -0.006(5)
C30 0.032(7) 0.009(5) 0.013(5) 0.004(4) 0.005(5) 0.005(4)
C31 0.021(6) 0.014(5) 0.026(6) -0.002(4) 0.006(5) -0.001(5)
C32 0.032(7) 0.014(5) 0.018(6) -0.003(4) 0.009(5) 0.003(5)
C33 0.043(8) 0.010(5) 0.032(6) -0.002(5) 0.017(6) 0.005(5)
C34 0.027(7) 0.030(6) 0.029(6) -0.003(5) 0.009(5) -0.004(5)
C35 0.036(7) 0.025(6) 0.026(6) 0.008(5) 0.006(5) 0.007(5)
C36 0.038(7) 0.020(6) 0.018(6) -0.003(4) 0.009(5) 0.005(5)
C37 0.033(7) 0.014(5) 0.016(6) 0.002(4) 0.007(5) 0.002(5)
C38 0.043(7) 0.005(5) 0.028(6) 0.008(4) 0.011(5) 0.006(4)
C39 0.041(7) 0.014(5) 0.034(6) 0.003(5) 0.009(5) 0.008(5)
C40 0.083(12) 0.048(10) 0.097(12) 0.003(8) 0.047(10) 0.019(8)
C41 0.102(13) 0.041(9) 0.098(13) 0.006(9) 0.035(10) 0.015(9)
C42 0.044(8) 0.031(7) 0.045(7) -0.012(5) 0.008(6) -0.008(5)
C43 0.027(7) 0.004(5) 0.025(6) 0.002(4) 0.010(5) 0.002(4)
C44 0.027(6) 0.008(5) 0.026(6) -0.002(4) 0.006(5) -0.007(4)
C45 0.032(7) 0.024(6) 0.031(6) 0.000(5) 0.010(5) 0.008(5)
C46 0.024(6) 0.017(5) 0.025(5) 0.004(5) 0.004(4) 0.001(5)
C47 0.031(7) 0.013(5) 0.028(6) -0.001(4) 0.016(5) 0.001(5)
C48 0.019(6) 0.016(6) 0.029(6) -0.001(4) 0.005(5) -0.003(4)
C49 0.029(7) 0.016(6) 0.025(6) -0.002(5) 0.009(5) -0.003(5)
C50 0.024(6) 0.010(5) 0.022(6) -0.003(4) 0.006(5) -0.002(5)
C51 0.019(6) 0.014(6) 0.030(6) -0.001(4) 0.007(5) -0.002(5)
C52 0.034(7) 0.003(5) 0.025(6) -0.002(4) 0.012(5) -0.005(4)
C53 0.026(7) 0.013(6) 0.033(6) -0.004(5) 0.011(5) -0.007(5)
C54 0.054(8) 0.001(5) 0.045(7) -0.004(5) 0.014(6) -0.002(5)
C55 0.032(7) 0.032(7) 0.039(7) 0.015(5) 0.002(6) -0.003(6)
C56 0.040(7) 0.022(6) 0.040(7) 0.010(5) 0.002(5) 0.000(6)
C57 0.032(7) 0.005(5) 0.024(6) 0.001(4) 0.005(5) 0.003(4)
C58 0.040(7) 0.002(5) 0.033(6) 0.005(4) 0.012(6) 0.008(5)
C59 0.034(7) 0.009(5) 0.028(6) -0.002(4) 0.011(5) -0.002(5)
C60 0.041(7) 0.021(6) 0.018(6) 0.001(4) 0.007(5) 0.001(5)
C61 0.045(7) 0.014(6) 0.024(6) -0.001(4) 0.008(5) 0.002(5)
C62 0.049(8) 0.013(6) 0.034(7) -0.002(5) 0.008(5) -0.017(5)
C63 0.056(10) 0.029(7) 0.081(10) 0.006(7) 0.024(8) 0.008(6)
C64 0.078(11) 0.033(8) 0.038(8) -0.007(6) -0.021(7) 0.001(7)
C65 0.075(10) 0.036(8) 0.034(8) 0.005(6) 0.012(7) -0.002(7)
N10 0.110(11) 0.060(8) 0.048(7) 0.029(6) 0.040(7) 0.044(8)
C66 0.31(3) 0.13(2) 0.28(3) 0.01(2) 0.09(2) 0.03(2)
C67 0.29(3) 0.098(18) 0.29(3) 0.02(2) 0.09(2) 0.10(2)
N11 0.20(2) 0.133(19) 0.29(3) 0.012(19) 0.003(19) -0.008(17)

loop_
_atom_type_symbol
_atom_type_description
_atom_type_scat_dispersion_real
_atom_type_scat_dispersion_imag
_atom_type_scat_source
C C 0.0033 0.0016 'International Tables Vol C Tables 4.2.6.8 and 6.1.1.4'
H H 0.0000 0.0000 'International Tables Vol C Tables 4.2.6.8 and 6.1.1.4'
N N 0.0061 0.0033 'International Tables Vol C Tables 4.2.6.8 and 6.1.1.4'
O O 0.0106 0.0060 'International Tables Vol C Tables 4.2.6.8 and 6.1.1.4'
Nd Nd -0.1943 3.0179 'International Tables Vol C Tables 4.2.6.8 and 6.1.1.4'

loop_
_geom_angle_atom_site_label_1
_geom_angle_atom_site_label_2
_geom_angle_atom_site_label_3
_geom_angle
_geom_angle_site_symmetry_1
_geom_angle_site_symmetry_3
_geom_angle_publ_flag
O1 Nd1 O3 92.0(2) . . ?
O1 Nd1 O2 78.6(2) . . ?
O3 Nd1 O2 142.5(2) . . ?
O1 Nd1 N1 65.3(2) . . ?
O3 Nd1 N1 70.7(2) . . ?
O2 Nd1 N1 72.3(2) . . ?
O1 Nd1 N4 130.4(2) . . ?
O3 Nd1 N4 137.6(2) . . ?
O2 Nd1 N4 62.8(2) . . ?
N1 Nd1 N4 123.5(2) . . ?
O1 Nd1 N7 78.2(2) . . ?
O3 Nd1 N7 63.7(2) . . ?
O2 Nd1 N7 145.3(2) . . ?
N1 Nd1 N7 119.3(2) . . ?
N4 Nd1 N7 117.1(2) . . ?
O1 Nd1 N2 126.5(2) . . ?
O3 Nd1 N2 77.4(2) . . ?
O2 Nd1 N2 79.5(2) . . ?
N1 Nd1 N2 61.7(2) . . ?
N4 Nd1 N2 77.4(2) . . ?
N7 Nd1 N2 135.2(2) . . ?
O1 Nd1 N8 80.3(2) . . ?
O3 Nd1 N8 123.4(2) . . ?
O2 Nd1 N8 91.1(2) . . ?
N1 Nd1 N8 143.9(2) . . ?
N4 Nd1 N8 71.0(2) . . ?
N7 Nd1 N8 59.8(2) . . ?
N2 Nd1 N8 148.0(2) . . ?
O1 Nd1 N5 146.6(2) . . ?
O3 Nd1 N5 83.6(2) . . ?
O2 Nd1 N5 123.3(2) . . ?
N1 Nd1 N5 141.0(2) . . ?
N4 Nd1 N5 60.7(2) . . ?
N7 Nd1 N5 70.1(2) . . ?
N2 Nd1 N5 84.9(2) . . ?
N8 Nd1 N5 74.9(2) . . ?
C1 O1 Nd1 124.9(6) . . ?
C22 O2 Nd1 124.3(6) . . ?
C43 O3 Nd1 124.4(5) . . ?
C13 O4 C21 115.4(8) . . ?
C34 O5 C42 116.6(8) . . ?
C55 O6 C63 117.6(9) . . ?
C9 N1 C6 119.4(8) . . ?
C9 N1 Nd1 125.2(6) . . ?
C6 N1 Nd1 115.4(6) . . ?
C10 N2 C16 105.2(8) . . ?
C10 N2 Nd1 115.7(6) . . ?
C16 N2 Nd1 135.2(6) . . ?
C10 N3 C11 107.2(8) . . ?
C10 N3 C17 130.8(9) . . ?
C11 N3 C17 121.8(8) . . ?
C30 N4 C27 118.9(8) . . ?
C30 N4 Nd1 123.2(6) . . ?
C27 N4 Nd1 118.0(6) . . ?
C31 N5 C37 104.3(8) . . ?
C31 N5 Nd1 106.9(6) . . ?
C37 N5 Nd1 125.9(6) . . ?
C32 N6 C31 105.4(8) . . ?
C32 N6 C38 125.0(8) . . ?
C31 N6 C38 128.9(8) . . ?
C51 N7 C48 117.9(8) . . ?
C51 N7 Nd1 126.9(6) . . ?
C48 N7 Nd1 114.5(6) . . ?
C52 N8 C58 106.3(8) . . ?
C52 N8 Nd1 116.7(6) . . ?
C58 N8 Nd1 132.0(6) . . ?
C52 N9 C53 106.6(7) . . ?
C52 N9 C59 130.8(8) . . ?
C53 N9 C59 122.6(8) . . ?
O1 C1 C2 125.9(9) . . ?
O1 C1 C6 116.9(8) . . ?
C2 C1 C6 117.2(8) . . ?
C1 C2 C3 122.2(9) . . ?
C1 C2 H2 118.9 . . ?
C3 C2 H2 118.9 . . ?
C4 C3 C2 121.0(9) . . ?
C4 C3 H3 119.5 . . ?
C2 C3 H3 119.5 . . ?
C3 C4 C5 119.5(9) . . ?
C3 C4 H4 120.3 . . ?
C5 C4 H4 120.3 . . ?
C6 C5 C7 117.6(9) . . ?
C6 C5 C4 119.3(9) . . ?
C7 C5 C4 123.1(9) . . ?
N1 C6 C5 122.5(8) . . ?
N1 C6 C1 116.6(8) . . ?
C5 C6 C1 120.8(9) . . ?
C8 C7 C5 119.5(9) . . ?
C8 C7 H7 120.2 . . ?
C5 C7 H7 120.2 . . ?
C7 C8 C9 119.3(9) . . ?
C7 C8 H8 120.4 . . ?
C9 C8 H8 120.4 . . ?
N1 C9 C8 121.7(9) . . ?
N1 C9 C10 112.5(8) . . ?
C8 C9 C10 125.3(8) . . ?
N2 C10 N3 112.6(9) . . ?
N2 C10 C9 120.5(8) . . ?
N3 C10 C9 126.9(8) . . ?
N3 C11 C12 130.4(9) . . ?
N3 C11 C16 106.1(8) . . ?
C12 C11 C16 123.5(9) . . ?
C13 C12 C11 115.5(9) . . ?
C13 C12 H12 122.2 . . ?
C11 C12 H12 122.2 . . ?
C12 C13 O4 125.7(9) . . ?
C12 C13 C14 121.4(9) . . ?
O4 C13 C14 112.9(9) . . ?
C15 C14 C13 121.4(10) . . ?
C15 C14 H14 119.3 . . ?
C13 C14 H14 119.3 . . ?
C14 C15 C16 118.1(9) . . ?
C14 C15 H15 121.0 . . ?
C16 C15 H15 121.0 . . ?
C15 C16 N2 131.1(9) . . ?
C15 C16 C11 120.0(9) . . ?
N2 C16 C11 108.9(8) . . ?
N3 C17 C18 112.8(8) . . ?
N3 C17 H17A 109.0 . . ?
C18 C17 H17A 109.0 . . ?
N3 C17 H17B 109.0 . . ?
C18 C17 H17B 109.0 . . ?
H17A C17 H17B 107.8 . . ?
C17 C18 C19 110.7(8) . . ?
C17 C18 H18A 109.5 . . ?
C19 C18 H18A 109.5 . . ?
C17 C18 H18B 109.5 . . ?
C19 C18 H18B 109.5 . . ?
H18A C18 H18B 108.1 . . ?
C20 C19 C18 111.4(9) . . ?
C20 C19 H19A 109.3 . . ?
C18 C19 H19A 109.3 . . ?
C20 C19 H19B 109.3 . . ?
C18 C19 H19B 109.3 . . ?
H19A C19 H19B 108.0 . . ?
C19 C20 H20A 109.5 . . ?
C19 C20 H20B 109.5 . . ?
H20A C20 H20B 109.5 . . ?
C19 C20 H20C 109.5 . . ?
H20A C20 H20C 109.5 . . ?
H20B C20 H20C 109.5 . . ?
O4 C21 H21A 109.5 . . ?
O4 C21 H21B 109.5 . . ?
H21A C21 H21B 109.5 . . ?
O4 C21 H21C 109.5 . . ?
H21A C21 H21C 109.5 . . ?
H21B C21 H21C 109.5 . . ?
O2 C22 C23 124.7(9) . . ?
O2 C22 C27 119.1(8) . . ?
C23 C22 C27 116.0(9) . . ?
C22 C23 C24 121.3(9) . . ?
C22 C23 H23 119.3 . . ?
C24 C23 H23 119.3 . . ?
C25 C24 C23 123.4(10) . . ?
C25 C24 H24 118.3 . . ?
C23 C24 H24 118.3 . . ?
C24 C25 C26 117.5(10) . . ?
C24 C25 H25 121.3 . . ?
C26 C25 H25 121.3 . . ?
C27 C26 C28 116.8(9) . . ?
C27 C26 C25 119.8(9) . . ?
C28 C26 C25 123.4(10) . . ?
N4 C27 C26 123.4(9) . . ?
N4 C27 C22 114.6(8) . . ?
C26 C27 C22 121.9(9) . . ?
C29 C28 C26 120.0(10) . . ?
C29 C28 H28 120.0 . . ?
C26 C28 H28 120.0 . . ?
C28 C29 C30 119.9(9) . . ?
C28 C29 H29 120.1 . . ?
C30 C29 H29 120.1 . . ?
N4 C30 C29 121.0(8) . . ?
N4 C30 C31 113.2(8) . . ?
C29 C30 C31 125.7(8) . . ?
N5 C31 N6 114.0(8) . . ?
N5 C31 C30 121.7(8) . . ?
N6 C31 C30 124.2(8) . . ?
N6 C32 C33 130.8(9) . . ?
N6 C32 C37 106.0(8) . . ?
C33 C32 C37 123.1(9) . . ?
C34 C33 C32 117.0(9) . . ?
C34 C33 H33 121.5 . . ?
C32 C33 H33 121.5 . . ?
C33 C34 O5 125.3(9) . . ?
C33 C34 C35 121.2(10) . . ?
O5 C34 C35 113.5(9) . . ?
C36 C35 C34 121.7(10) . . ?
C36 C35 H35 119.1 . . ?
C34 C35 H35 119.1 . . ?
C35 C36 C37 117.9(9) . . ?
C35 C36 H36 121.1 . . ?
C37 C36 H36 121.1 . . ?
N5 C37 C36 130.8(9) . . ?
N5 C37 C32 110.2(8) . . ?
C36 C37 C32 119.0(9) . . ?
N6 C38 C39 112.9(8) . . ?
N6 C38 H38A 109.0 . . ?
C39 C38 H38A 109.0 . . ?
N6 C38 H38B 109.0 . . ?
C39 C38 H38B 109.0 . . ?
H38A C38 H38B 107.8 . . ?
C38 C39 C40 111.8(9) . . ?
C38 C39 H39A 109.3 . . ?
C40 C39 H39A 109.3 . . ?
C38 C39 H39B 109.3 . . ?
C40 C39 H39B 109.3 . . ?
H39A C39 H39B 107.9 . . ?
C41 C40 C39 113.8(13) . . ?
C41 C40 H40A 108.8 . . ?
C39 C40 H40A 108.8 . . ?
C41 C40 H40B 108.8 . . ?
C39 C40 H40B 108.8 . . ?
H40A C40 H40B 107.7 . . ?
C40 C41 H41A 109.5 . . ?
C40 C41 H41B 109.5 . . ?
H41A C41 H41B 109.5 . . ?
C40 C41 H41C 109.5 . . ?
H41A C41 H41C 109.5 . . ?
H41B C41 H41C 109.5 . . ?
O5 C42 H42A 109.5 . . ?
O5 C42 H42B 109.5 . . ?
H42A C42 H42B 109.5 . . ?
O5 C42 H42C 109.5 . . ?
H42A C42 H42C 109.5 . . ?
H42B C42 H42C 109.5 . . ?
O3 C43 C44 126.0(8) . . ?
O3 C43 C48 119.0(8) . . ?
C44 C43 C48 115.0(9) . . ?
C43 C44 C45 123.1(9) . . ?
C43 C44 H44 118.5 . . ?
C45 C44 H44 118.5 . . ?
C46 C45 C44 121.3(9) . . ?
C46 C45 H45 119.3 . . ?
C44 C45 H45 119.3 . . ?
C45 C46 C47 119.3(9) . . ?
C45 C46 H46 120.4 . . ?
C47 C46 H46 120.4 . . ?
C46 C47 C49 125.4(10) . . ?
C46 C47 C48 120.0(9) . . ?
C49 C47 C48 114.6(9) . . ?
N7 C48 C47 123.8(8) . . ?
N7 C48 C43 115.0(9) . . ?
C47 C48 C43 121.1(9) . . ?
C50 C49 C47 121.1(10) . . ?
C50 C49 H49 119.4 . . ?
C47 C49 H49 119.4 . . ?
C49 C50 C51 120.3(9) . . ?
C49 C50 H50 119.9 . . ?
C51 C50 H50 119.9 . . ?
N7 C51 C50 122.2(9) . . ?
N7 C51 C52 111.4(8) . . ?
C50 C51 C52 126.4(9) . . ?
N8 C52 N9 112.6(8) . . ?
N8 C52 C51 121.5(8) . . ?
N9 C52 C51 125.9(8) . . ?
N9 C53 C58 106.6(8) . . ?
N9 C53 C54 131.4(9) . . ?
C58 C53 C54 122.0(9) . . ?
C55 C54 C53 115.8(9) . . ?
C55 C54 H54 122.1 . . ?
C53 C54 H54 122.1 . . ?
C54 C55 O6 115.0(10) . . ?
C54 C55 C56 122.7(10) . . ?
O6 C55 C56 122.3(9) . . ?
C57 C56 C55 119.0(10) . . ?
C57 C56 H56 120.5 . . ?
C55 C56 H56 120.5 . . ?
C58 C57 C56 121.5(9) . . ?
C58 C57 H57 119.2 . . ?
C56 C57 H57 119.2 . . ?
C57 C58 N8 133.2(9) . . ?
C57 C58 C53 118.9(9) . . ?
N8 C58 C53 107.9(9) . . ?
N9 C59 C60 112.5(8) . . ?
N9 C59 H59A 109.1 . . ?
C60 C59 H59A 109.1 . . ?
N9 C59 H59B 109.1 . . ?
C60 C59 H59B 109.1 . . ?
H59A C59 H59B 107.8 . . ?
C59 C60 C61 114.3(8) . . ?
C59 C60 H60A 108.7 . . ?
C61 C60 H60A 108.7 . . ?
C59 C60 H60B 108.7 . . ?
C61 C60 H60B 108.7 . . ?
H60A C60 H60B 107.6 . . ?
C60 C61 C62 111.4(8) . . ?
C60 C61 H61A 109.3 . . ?
C62 C61 H61A 109.3 . . ?
C60 C61 H61B 109.3 . . ?
C62 C61 H61B 109.3 . . ?
H61A C61 H61B 108.0 . . ?
C61 C62 H62A 109.5 . . ?
C61 C62 H62B 109.5 . . ?
H62A C62 H62B 109.5 . . ?
C61 C62 H62C 109.5 . . ?
H62A C62 H62C 109.5 . . ?
H62B C62 H62C 109.5 . . ?
O6 C63 H63A 109.5 . . ?
O6 C63 H63B 109.5 . . ?
H63A C63 H63B 109.5 . . ?
O6 C63 H63C 109.5 . . ?
H63A C63 H63C 109.5 . . ?
H63B C63 H63C 109.5 . . ?
C65 C64 H64A 109.5 . . ?
C65 C64 H64B 109.5 . . ?
H64A C64 H64B 109.5 . . ?
C65 C64 H64C 109.5 . . ?
H64A C64 H64C 109.5 . . ?
H64B C64 H64C 109.5 . . ?
N10 C65 C64 177.1(14) . . ?
C67 C66 H66A 109.5 . . ?
C67 C66 H66B 109.5 . . ?
H66A C66 H66B 109.5 . . ?
C67 C66 H66C 109.5 . . ?
H66A C66 H66C 109.5 . . ?
H66B C66 H66C 109.5 . . ?
N11 C67 C66 150(4) . . ?

loop_
_geom_bond_atom_site_label_1
_geom_bond_atom_site_label_2
_geom_bond_distance
_geom_bond_site_symmetry_2
_geom_bond_publ_flag
Nd1 O1 2.334(6) . ?
Nd1 O3 2.380(6) . ?
Nd1 O2 2.457(6) . ?
Nd1 N1 2.591(7) . ?
Nd1 N4 2.650(8) . ?
Nd1 N7 2.652(8) . ?
Nd1 N2 2.697(8) . ?
Nd1 N8 2.775(7) . ?
Nd1 N5 2.855(7) . ?
O1 C1 1.331(11) . ?
O2 C22 1.308(12) . ?
O3 C43 1.294(11) . ?
O4 C13 1.387(12) . ?
O4 C21 1.445(12) . ?
O5 C34 1.380(12) . ?
O5 C42 1.445(13) . ?
O6 C55 1.394(13) . ?
O6 C63 1.435(14) . ?
N1 C9 1.345(11) . ?
N1 C6 1.347(12) . ?
N2 C10 1.336(12) . ?
N2 C16 1.405(12) . ?
N3 C10 1.365(12) . ?
N3 C11 1.385(12) . ?
N3 C17 1.488(11) . ?
N4 C30 1.342(12) . ?
N4 C27 1.354(12) . ?
N5 C31 1.327(12) . ?
N5 C37 1.389(12) . ?
N6 C32 1.385(12) . ?
N6 C31 1.390(12) . ?
N6 C38 1.469(11) . ?
N7 C51 1.357(12) . ?
N7 C48 1.359(12) . ?
N8 C52 1.330(12) . ?
N8 C58 1.399(12) . ?
N9 C52 1.374(11) . ?
N9 C53 1.383(12) . ?
N9 C59 1.481(12) . ?
C1 C2 1.374(13) . ?
C1 C6 1.458(13) . ?
C2 C3 1.415(13) . ?
C2 H2 0.9500 . ?
C3 C4 1.382(13) . ?
C3 H3 0.9500 . ?
C4 C5 1.424(14) . ?
C4 H4 0.9500 . ?
C5 C6 1.413(13) . ?
C5 C7 1.424(13) . ?
C7 C8 1.370(13) . ?
C7 H7 0.9500 . ?
C8 C9 1.420(13) . ?
C8 H8 0.9500 . ?
C9 C10 1.501(14) . ?
C11 C12 1.399(13) . ?
C11 C16 1.409(13) . ?
C12 C13 1.379(14) . ?
C12 H12 0.9500 . ?
C13 C14 1.435(14) . ?
C14 C15 1.376(14) . ?
C14 H14 0.9500 . ?
C15 C16 1.376(13) . ?
C15 H15 0.9500 . ?
C17 C18 1.523(13) . ?
C17 H17A 0.9900 . ?
C17 H17B 0.9900 . ?
C18 C19 1.536(13) . ?
C18 H18A 0.9900 . ?
C18 H18B 0.9900 . ?
C19 C20 1.511(14) . ?
C19 H19A 0.9900 . ?
C19 H19B 0.9900 . ?
C20 H20A 0.9800 . ?
C20 H20B 0.9800 . ?
C20 H20C 0.9800 . ?
C21 H21A 0.9800 . ?
C21 H21B 0.9800 . ?
C21 H21C 0.9800 . ?
C22 C23 1.398(14) . ?
C22 C27 1.464(13) . ?
C23 C24 1.406(14) . ?
C23 H23 0.9500 . ?
C24 C25 1.377(14) . ?
C24 H24 0.9500 . ?
C25 C26 1.443(14) . ?
C25 H25 0.9500 . ?
C26 C27 1.402(13) . ?
C26 C28 1.419(13) . ?
C28 C29 1.357(14) . ?
C28 H28 0.9500 . ?
C29 C30 1.422(14) . ?
C29 H29 0.9500 . ?
C30 C31 1.466(13) . ?
C32 C33 1.398(14) . ?
C32 C37 1.417(13) . ?
C33 C34 1.362(14) . ?
C33 H33 0.9500 . ?
C34 C35 1.432(14) . ?
C35 C36 1.381(14) . ?
C35 H35 0.9500 . ?
C36 C37 1.406(14) . ?
C36 H36 0.9500 . ?
C38 C39 1.523(14) . ?
C38 H38A 0.9900 . ?
C38 H38B 0.9900 . ?
C39 C40 1.564(16) . ?
C39 H39A 0.9900 . ?
C39 H39B 0.9900 . ?
C40 C41 1.459(19) . ?
C40 H40A 0.9900 . ?
C40 H40B 0.9900 . ?
C41 H41A 0.9800 . ?
C41 H41B 0.9800 . ?
C41 H41C 0.9800 . ?
C42 H42A 0.9800 . ?
C42 H42B 0.9800 . ?
C42 H42C 0.9800 . ?
C43 C44 1.410(13) . ?
C43 C48 1.462(13) . ?
C44 C45 1.411(14) . ?
C44 H44 0.9500 . ?
C45 C46 1.391(14) . ?
C45 H45 0.9500 . ?
C46 C47 1.395(13) . ?
C46 H46 0.9500 . ?
C47 C49 1.425(13) . ?
C47 C48 1.449(14) . ?
C49 C50 1.361(13) . ?
C49 H49 0.9500 . ?
C50 C51 1.395(13) . ?
C50 H50 0.9500 . ?
C51 C52 1.480(13) . ?
C53 C58 1.425(13) . ?
C53 C54 1.427(13) . ?
C54 C55 1.379(15) . ?
C54 H54 0.9500 . ?
C55 C56 1.435(15) . ?
C56 C57 1.369(14) . ?
C56 H56 0.9500 . ?
C57 C58 1.368(14) . ?
C57 H57 0.9500 . ?
C59 C60 1.520(14) . ?
C59 H59A 0.9900 . ?
C59 H59B 0.9900 . ?
C60 C61 1.529(13) . ?
C60 H60A 0.9900 . ?
C60 H60B 0.9900 . ?
C61 C62 1.539(14) . ?
C61 H61A 0.9900 . ?
C61 H61B 0.9900 . ?
C62 H62A 0.9800 . ?
C62 H62B 0.9800 . ?
C62 H62C 0.9800 . ?
C63 H63A 0.9800 . ?
C63 H63B 0.9800 . ?
C63 H63C 0.9800 . ?
C64 C65 1.449(18) . ?
C64 H64A 0.9800 . ?
C64 H64B 0.9800 . ?
C64 H64C 0.9800 . ?
C65 N10 1.148(15) . ?
C66 C67 1.512(18) . ?
C66 H66A 0.9800 . ?
C66 H66B 0.9800 . ?
C66 H66C 0.9800 . ?
C67 N11 1.203(18) . ?

loop_
_geom_torsion_atom_site_label_1
_geom_torsion_atom_site_label_2
_geom_torsion_atom_site_label_3
_geom_torsion_atom_site_label_4
_geom_torsion
_geom_torsion_site_symmetry_1
_geom_torsion_site_symmetry_2
_geom_torsion_site_symmetry_3
_geom_torsion_site_symmetry_4
_geom_torsion_publ_flag
O3 Nd1 O1 C1 -76.0(7) . . . . ?
O2 Nd1 O1 C1 67.4(7) . . . . ?
N1 Nd1 O1 C1 -8.2(6) . . . . ?
N4 Nd1 O1 C1 105.8(7) . . . . ?
N7 Nd1 O1 C1 -138.5(7) . . . . ?
N2 Nd1 O1 C1 -0.2(8) . . . . ?
N8 Nd1 O1 C1 160.5(7) . . . . ?
N5 Nd1 O1 C1 -157.2(6) . . . . ?
O1 Nd1 O2 C22 157.4(7) . . . . ?
O3 Nd1 O2 C22 -124.4(7) . . . . ?
N1 Nd1 O2 C22 -135.1(7) . . . . ?
N4 Nd1 O2 C22 9.5(6) . . . . ?
N7 Nd1 O2 C22 108.6(7) . . . . ?
N2 Nd1 O2 C22 -71.7(7) . . . . ?
N8 Nd1 O2 C22 77.5(7) . . . . ?
N5 Nd1 O2 C22 5.0(8) . . . . ?
O1 Nd1 O3 C43 -59.5(7) . . . . ?
O2 Nd1 O3 C43 -133.3(7) . . . . ?
N1 Nd1 O3 C43 -122.5(7) . . . . ?
N4 Nd1 O3 C43 118.5(7) . . . . ?
N7 Nd1 O3 C43 16.2(7) . . . . ?
N2 Nd1 O3 C43 173.4(7) . . . . ?
N8 Nd1 O3 C43 20.2(8) . . . . ?
N5 Nd1 O3 C43 87.2(7) . . . . ?
O1 Nd1 N1 C9 -176.3(8) . . . . ?
O3 Nd1 N1 C9 -74.7(7) . . . . ?
O2 Nd1 N1 C9 98.4(7) . . . . ?
N4 Nd1 N1 C9 60.3(8) . . . . ?
N7 Nd1 N1 C9 -117.4(7) . . . . ?
N2 Nd1 N1 C9 11.1(7) . . . . ?
N8 Nd1 N1 C9 164.6(6) . . . . ?
N5 Nd1 N1 C9 -23.1(9) . . . . ?
O1 Nd1 N1 C6 4.8(6) . . . . ?
O3 Nd1 N1 C6 106.4(7) . . . . ?
O2 Nd1 N1 C6 -80.5(6) . . . . ?
N4 Nd1 N1 C6 -118.7(6) . . . . ?
N7 Nd1 N1 C6 63.7(7) . . . . ?
N2 Nd1 N1 C6 -167.9(7) . . . . ?
N8 Nd1 N1 C6 -14.3(9) . . . . ?
N5 Nd1 N1 C6 158.0(6) . . . . ?
O1 Nd1 N2 C10 -25.7(7) . . . . ?
O3 Nd1 N2 C10 57.3(6) . . . . ?
O2 Nd1 N2 C10 -92.9(6) . . . . ?
N1 Nd1 N2 C10 -17.4(6) . . . . ?
N4 Nd1 N2 C10 -157.1(7) . . . . ?
N7 Nd1 N2 C10 86.9(7) . . . . ?
N8 Nd1 N2 C10 -167.8(6) . . . . ?
N5 Nd1 N2 C10 141.8(6) . . . . ?
O1 Nd1 N2 C16 -179.7(8) . . . . ?
O3 Nd1 N2 C16 -96.7(9) . . . . ?
O2 Nd1 N2 C16 113.1(9) . . . . ?
N1 Nd1 N2 C16 -171.4(9) . . . . ?
N4 Nd1 N2 C16 48.8(8) . . . . ?
N7 Nd1 N2 C16 -67.2(9) . . . . ?
N8 Nd1 N2 C16 38.1(11) . . . . ?
N5 Nd1 N2 C16 -12.2(8) . . . . ?
O1 Nd1 N4 C30 128.0(6) . . . . ?
O3 Nd1 N4 C30 -49.4(8) . . . . ?
O2 Nd1 N4 C30 171.2(7) . . . . ?
N1 Nd1 N4 C30 -147.3(6) . . . . ?
N7 Nd1 N4 C30 30.4(7) . . . . ?
N2 Nd1 N4 C30 -104.3(7) . . . . ?
N8 Nd1 N4 C30 69.7(7) . . . . ?
N5 Nd1 N4 C30 -13.1(6) . . . . ?
O1 Nd1 N4 C27 -51.9(7) . . . . ?
O3 Nd1 N4 C27 130.7(6) . . . . ?
O2 Nd1 N4 C27 -8.7(6) . . . . ?
N1 Nd1 N4 C27 32.8(7) . . . . ?
N7 Nd1 N4 C27 -149.5(6) . . . . ?
N2 Nd1 N4 C27 75.8(6) . . . . ?
N8 Nd1 N4 C27 -110.2(6) . . . . ?
N5 Nd1 N4 C27 167.0(7) . . . . ?
O1 Nd1 N5 C31 -92.9(7) . . . . ?
O3 Nd1 N5 C31 -176.6(6) . . . . ?
O2 Nd1 N5 C31 31.6(7) . . . . ?
N1 Nd1 N5 C31 135.2(6) . . . . ?
N4 Nd1 N5 C31 27.0(6) . . . . ?
N7 Nd1 N5 C31 -112.3(6) . . . . ?
N2 Nd1 N5 C31 105.5(6) . . . . ?
N8 Nd1 N5 C31 -49.5(6) . . . . ?
O1 Nd1 N5 C37 29.8(9) . . . . ?
O3 Nd1 N5 C37 -54.0(7) . . . . ?
O2 Nd1 N5 C37 154.3(6) . . . . ?
N1 Nd1 N5 C37 -102.1(7) . . . . ?
N4 Nd1 N5 C37 149.7(7) . . . . ?
N7 Nd1 N5 C37 10.3(7) . . . . ?
N2 Nd1 N5 C37 -131.9(7) . . . . ?
N8 Nd1 N5 C37 73.2(7) . . . . ?
O1 Nd1 N7 C51 -86.5(7) . . . . ?
O3 Nd1 N7 C51 175.3(8) . . . . ?
O2 Nd1 N7 C51 -37.6(9) . . . . ?
N1 Nd1 N7 C51 -139.2(7) . . . . ?
N4 Nd1 N7 C51 43.0(8) . . . . ?
N2 Nd1 N7 C51 142.8(7) . . . . ?
N8 Nd1 N7 C51 -0.9(7) . . . . ?
N5 Nd1 N7 C51 82.7(7) . . . . ?
O1 Nd1 N7 C48 83.6(6) . . . . ?
O3 Nd1 N7 C48 -14.7(6) . . . . ?
O2 Nd1 N7 C48 132.4(6) . . . . ?
N1 Nd1 N7 C48 30.9(7) . . . . ?
N4 Nd1 N7 C48 -146.9(6) . . . . ?
N2 Nd1 N7 C48 -47.2(8) . . . . ?
N8 Nd1 N7 C48 169.1(7) . . . . ?
N5 Nd1 N7 C48 -107.3(7) . . . . ?
O1 Nd1 N8 C52 94.0(7) . . . . ?
O3 Nd1 N8 C52 8.0(8) . . . . ?
O2 Nd1 N8 C52 172.2(7) . . . . ?
N1 Nd1 N8 C52 111.5(7) . . . . ?
N4 Nd1 N8 C52 -127.1(7) . . . . ?
N7 Nd1 N8 C52 12.1(6) . . . . ?
N2 Nd1 N8 C52 -116.0(7) . . . . ?
N5 Nd1 N8 C52 -63.4(7) . . . . ?
O1 Nd1 N8 C58 -115.1(8) . . . . ?
O3 Nd1 N8 C58 159.0(8) . . . . ?
O2 Nd1 N8 C58 -36.8(8) . . . . ?
N1 Nd1 N8 C58 -97.5(9) . . . . ?
N4 Nd1 N8 C58 23.8(8) . . . . ?
N7 Nd1 N8 C58 163.1(9) . . . . ?
N2 Nd1 N8 C58 34.9(10) . . . . ?
N5 Nd1 N8 C58 87.5(8) . . . . ?
Nd1 O1 C1 C2 -170.5(8) . . . . ?
Nd1 O1 C1 C6 10.6(11) . . . . ?
O1 C1 C2 C3 -179.6(9) . . . . ?
C6 C1 C2 C3 -0.7(15) . . . . ?
C1 C2 C3 C4 1.8(15) . . . . ?
C2 C3 C4 C5 -0.9(15) . . . . ?
C3 C4 C5 C6 -1.2(14) . . . . ?
C3 C4 C5 C7 -178.6(9) . . . . ?
C9 N1 C6 C5 -3.4(14) . . . . ?
Nd1 N1 C6 C5 175.6(7) . . . . ?
C9 N1 C6 C1 179.2(8) . . . . ?
Nd1 N1 C6 C1 -1.8(10) . . . . ?
C7 C5 C6 N1 2.6(14) . . . . ?
C4 C5 C6 N1 -175.0(9) . . . . ?
C7 C5 C6 C1 179.9(9) . . . . ?
C4 C5 C6 C1 2.3(14) . . . . ?
O1 C1 C6 N1 -5.0(13) . . . . ?
C2 C1 C6 N1 176.1(9) . . . . ?
O1 C1 C6 C5 177.6(8) . . . . ?
C2 C1 C6 C5 -1.4(14) . . . . ?
C6 C5 C7 C8 -0.6(14) . . . . ?
C4 C5 C7 C8 176.9(9) . . . . ?
C5 C7 C8 C9 -0.5(14) . . . . ?
C6 N1 C9 C8 2.2(14) . . . . ?
Nd1 N1 C9 C8 -176.7(6) . . . . ?
C6 N1 C9 C10 175.0(8) . . . . ?
Nd1 N1 C9 C10 -3.9(11) . . . . ?
C7 C8 C9 N1 -0.3(14) . . . . ?
C7 C8 C9 C10 -172.1(9) . . . . ?
C16 N2 C10 N3 2.9(10) . . . . ?
Nd1 N2 C10 N3 -158.4(6) . . . . ?
C16 N2 C10 C9 -174.4(8) . . . . ?
Nd1 N2 C10 C9 24.3(10) . . . . ?
C11 N3 C10 N2 -1.4(11) . . . . ?
C17 N3 C10 N2 173.5(9) . . . . ?
C11 N3 C10 C9 175.7(9) . . . . ?
C17 N3 C10 C9 -9.4(16) . . . . ?
N1 C9 C10 N2 -14.5(12) . . . . ?
C8 C9 C10 N2 157.9(9) . . . . ?
N1 C9 C10 N3 168.6(9) . . . . ?
C8 C9 C10 N3 -18.9(15) . . . . ?
C10 N3 C11 C12 -179.8(10) . . . . ?
C17 N3 C11 C12 4.7(16) . . . . ?
C10 N3 C11 C16 -0.8(11) . . . . ?
C17 N3 C11 C16 -176.2(8) . . . . ?
N3 C11 C12 C13 177.1(10) . . . . ?
C16 C11 C12 C13 -1.8(15) . . . . ?
C11 C12 C13 O4 177.8(9) . . . . ?
C11 C12 C13 C14 1.1(15) . . . . ?
C21 O4 C13 C12 -1.6(15) . . . . ?
C21 O4 C13 C14 175.4(9) . . . . ?
C12 C13 C14 C15 0.6(16) . . . . ?
O4 C13 C14 C15 -176.5(9) . . . . ?
C13 C14 C15 C16 -1.7(16) . . . . ?
C14 C15 C16 N2 179.9(10) . . . . ?
C14 C15 C16 C11 1.1(15) . . . . ?
C10 N2 C16 C15 177.7(11) . . . . ?
Nd1 N2 C16 C15 -26.4(16) . . . . ?
C10 N2 C16 C11 -3.3(11) . . . . ?
Nd1 N2 C16 C11 152.5(7) . . . . ?
N3 C11 C16 C15 -178.4(9) . . . . ?
C12 C11 C16 C15 0.8(16) . . . . ?
N3 C11 C16 N2 2.5(11) . . . . ?
C12 C11 C16 N2 -178.3(9) . . . . ?
C10 N3 C17 C18 98.0(12) . . . . ?
C11 N3 C17 C18 -87.7(11) . . . . ?
N3 C17 C18 C19 -177.6(8) . . . . ?
C17 C18 C19 C20 -174.3(9) . . . . ?
Nd1 O2 C22 C23 175.6(7) . . . . ?
Nd1 O2 C22 C27 -9.7(11) . . . . ?
O2 C22 C23 C24 177.2(9) . . . . ?
C27 C22 C23 C24 2.3(14) . . . . ?
C22 C23 C24 C25 -1.4(16) . . . . ?
C23 C24 C25 C26 -1.5(15) . . . . ?
C24 C25 C26 C27 3.4(14) . . . . ?
C24 C25 C26 C28 -174.1(9) . . . . ?
C30 N4 C27 C26 3.8(13) . . . . ?
Nd1 N4 C27 C26 -176.3(7) . . . . ?
C30 N4 C27 C22 -172.2(8) . . . . ?
Nd1 N4 C27 C22 7.7(10) . . . . ?
C28 C26 C27 N4 -0.5(13) . . . . ?
C25 C26 C27 N4 -178.1(9) . . . . ?
C28 C26 C27 C22 175.2(8) . . . . ?
C25 C26 C27 C22 -2.4(14) . . . . ?
O2 C22 C27 N4 0.5(12) . . . . ?
C23 C22 C27 N4 175.6(8) . . . . ?
O2 C22 C27 C26 -175.6(8) . . . . ?
C23 C22 C27 C26 -0.4(13) . . . . ?
C27 C26 C28 C29 -2.4(13) . . . . ?
C25 C26 C28 C29 175.1(9) . . . . ?
C26 C28 C29 C30 2.0(14) . . . . ?
C27 N4 C30 C29 -4.2(13) . . . . ?
Nd1 N4 C30 C29 175.9(6) . . . . ?
C27 N4 C30 C31 178.0(8) . . . . ?
Nd1 N4 C30 C31 -1.9(10) . . . . ?
C28 C29 C30 N4 1.3(14) . . . . ?
C28 C29 C30 C31 178.9(9) . . . . ?
C37 N5 C31 N6 -0.8(11) . . . . ?
Nd1 N5 C31 N6 134.4(7) . . . . ?
C37 N5 C31 C30 -179.4(8) . . . . ?
Nd1 N5 C31 C30 -44.2(10) . . . . ?
C32 N6 C31 N5 -0.2(11) . . . . ?
C38 N6 C31 N5 -171.0(9) . . . . ?
C32 N6 C31 C30 178.4(9) . . . . ?
C38 N6 C31 C30 7.6(16) . . . . ?
N4 C30 C31 N5 34.9(13) . . . . ?
C29 C30 C31 N5 -142.9(10) . . . . ?
N4 C30 C31 N6 -143.7(9) . . . . ?
C29 C30 C31 N6 38.6(14) . . . . ?
C31 N6 C32 C33 -176.6(10) . . . . ?
C38 N6 C32 C33 -5.4(17) . . . . ?
C31 N6 C32 C37 1.1(10) . . . . ?
C38 N6 C32 C37 172.3(9) . . . . ?
N6 C32 C33 C34 177.8(10) . . . . ?
C37 C32 C33 C34 0.4(15) . . . . ?
C32 C33 C34 O5 -179.8(9) . . . . ?
C32 C33 C34 C35 2.7(15) . . . . ?
C42 O5 C34 C33 6.4(15) . . . . ?
C42 O5 C34 C35 -176.0(9) . . . . ?
C33 C34 C35 C36 -2.5(16) . . . . ?
O5 C34 C35 C36 179.8(9) . . . . ?
C34 C35 C36 C37 -1.1(15) . . . . ?
C31 N5 C37 C36 -178.3(10) . . . . ?
Nd1 N5 C37 C36 58.0(13) . . . . ?
C31 N5 C37 C32 1.5(10) . . . . ?
Nd1 N5 C37 C32 -122.3(7) . . . . ?
C35 C36 C37 N5 -176.1(10) . . . . ?
C35 C36 C37 C32 4.1(14) . . . . ?
N6 C32 C37 N5 -1.7(11) . . . . ?
C33 C32 C37 N5 176.3(9) . . . . ?
N6 C32 C37 C36 178.1(9) . . . . ?
C33 C32 C37 C36 -3.9(15) . . . . ?
C32 N6 C38 C39 84.8(12) . . . . ?
C31 N6 C38 C39 -106.1(11) . . . . ?
N6 C38 C39 C40 155.8(10) . . . . ?
C38 C39 C40 C41 56.8(16) . . . . ?
Nd1 O3 C43 C44 167.6(7) . . . . ?
Nd1 O3 C43 C48 -16.2(12) . . . . ?
O3 C43 C44 C45 -179.7(9) . . . . ?
C48 C43 C44 C45 3.9(14) . . . . ?
C43 C44 C45 C46 -2.2(15) . . . . ?
C44 C45 C46 C47 -1.7(15) . . . . ?
C45 C46 C47 C49 -174.9(9) . . . . ?
C45 C46 C47 C48 3.6(14) . . . . ?
C51 N7 C48 C47 2.7(14) . . . . ?
Nd1 N7 C48 C47 -168.3(7) . . . . ?
C51 N7 C48 C43 -175.8(8) . . . . ?
Nd1 N7 C48 C43 13.2(10) . . . . ?
C46 C47 C48 N7 179.9(9) . . . . ?
C49 C47 C48 N7 -1.5(14) . . . . ?
C46 C47 C48 C43 -1.7(14) . . . . ?
C49 C47 C48 C43 176.9(8) . . . . ?
O3 C43 C48 N7 0.0(13) . . . . ?
C44 C43 C48 N7 176.6(8) . . . . ?
O3 C43 C48 C47 -178.6(9) . . . . ?
C44 C43 C48 C47 -1.9(14) . . . . ?
C46 C47 C49 C50 177.3(9) . . . . ?
C48 C47 C49 C50 -1.2(14) . . . . ?
C47 C49 C50 C51 2.6(15) . . . . ?
C48 N7 C51 C50 -1.2(14) . . . . ?
Nd1 N7 C51 C50 168.5(7) . . . . ?
C48 N7 C51 C52 -178.6(8) . . . . ?
Nd1 N7 C51 C52 -8.8(11) . . . . ?
C49 C50 C51 N7 -1.4(15) . . . . ?
C49 C50 C51 C52 175.6(9) . . . . ?
C58 N8 C52 N9 -3.0(11) . . . . ?
Nd1 N8 C52 N9 154.9(6) . . . . ?
C58 N8 C52 C51 178.9(9) . . . . ?
Nd1 N8 C52 C51 -23.2(11) . . . . ?
C53 N9 C52 N8 2.9(11) . . . . ?
C59 N9 C52 N8 -174.0(9) . . . . ?
C53 N9 C52 C51 -179.0(9) . . . . ?
C59 N9 C52 C51 4.1(16) . . . . ?
N7 C51 C52 N8 21.4(13) . . . . ?
C50 C51 C52 N8 -155.8(10) . . . . ?
N7 C51 C52 N9 -156.5(9) . . . . ?
C50 C51 C52 N9 26.3(16) . . . . ?
C52 N9 C53 C58 -1.6(10) . . . . ?
C59 N9 C53 C58 175.6(8) . . . . ?
C52 N9 C53 C54 -179.4(10) . . . . ?
C59 N9 C53 C54 -2.2(16) . . . . ?
N9 C53 C54 C55 176.5(10) . . . . ?
C58 C53 C54 C55 -0.9(15) . . . . ?
C53 C54 C55 O6 -178.5(9) . . . . ?
C53 C54 C55 C56 3.6(16) . . . . ?
C63 O6 C55 C54 171.7(10) . . . . ?
C63 O6 C55 C56 -10.4(16) . . . . ?
C54 C55 C56 C57 -3.0(17) . . . . ?
O6 C55 C56 C57 179.3(10) . . . . ?
C55 C56 C57 C58 -0.6(16) . . . . ?
C56 C57 C58 N8 -177.3(11) . . . . ?
C56 C57 C58 C53 3.1(15) . . . . ?
C52 N8 C58 C57 -177.8(11) . . . . ?
Nd1 N8 C58 C57 29.1(17) . . . . ?
C52 N8 C58 C53 1.8(11) . . . . ?
Nd1 N8 C58 C53 -151.3(6) . . . . ?
N9 C53 C58 C57 179.6(9) . . . . ?
C54 C53 C58 C57 -2.4(15) . . . . ?
N9 C53 C58 N8 -0.1(11) . . . . ?
C54 C53 C58 N8 177.9(9) . . . . ?
C52 N9 C59 C60 -101.9(11) . . . . ?
C53 N9 C59 C60 81.6(11) . . . . ?
N9 C59 C60 C61 -173.1(8) . . . . ?
C59 C60 C61 C62 179.2(9) . . . . ?
